data_7712011
loop_
_publ_author_name
'Kumar, Parasar'
'Ghule, Vikas D.'
'Dharavath, Srinivas'

_publ_section_title
;
 Facile synthesis of thermally stable
 tetrazolo[1,5-<i>b</i>][1,2,4]triazine substituted energetic materials:
 synthesis and characterization.
;
_journal_issue 3
_journal_name_full 'Dalton transactions (Cambridge, England : 2003)'
_journal_page_first 747
_journal_page_last 753
_journal_paper_doi 10.1039/d2dt03814e
_journal_volume 52
_journal_year 2023
_chemical_formula_moiety 'C4 H5 N9 O'
_chemical_formula_sum 'C4 H5 N9 O'
_chemical_formula_weight 195.17
_space_group_crystal_system monoclinic
_space_group_IT_number 14
_space_group_name_Hall '-P 2yn'
_space_group_name_H-M_alt 'P 1 21/n 1'
_atom_sites_solution_hydrogens mixed
_atom_sites_solution_primary dual
_audit_creation_date 2022-09-26
_audit_creation_method
;
Olex2 1.3
(compiled 2020.11.12 svn.r5f609507 for OlexSys, GUI svn.r6272)
;
_audit_update_record
;
2022-09-29 deposited with the CCDC.	2022-12-23 downloaded from the CCDC.
;
_cell_angle_alpha 90
_cell_angle_beta 105.972(6)
_cell_angle_gamma 90
_cell_formula_units_Z 4
_cell_length_a 10.633(2)
_cell_length_b 5.9796(13)
_cell_length_c 12.194(3)
_cell_measurement_reflns_used 3953
_cell_measurement_temperature 100
_cell_measurement_theta_max 29.73
_cell_measurement_theta_min 3.48
_cell_volume 745.4(3)
_computing_cell_refinement 'SAINT V8.38A (Bruker, 2018)'
_computing_data_reduction 'SAINT V8.38A (Bruker, 2018)'
_computing_molecular_graphics 'Olex2 1.3 (Dolomanov et al., 2009)'
_computing_publication_material 'Olex2 1.3 (Dolomanov et al., 2009)'
_computing_structure_refinement 'SHELXL 2018/3 (Sheldrick, 2015)'
_computing_structure_solution 'SHELXT 2018/2 (Sheldrick, 2018)'
_diffrn_ambient_temperature 100
_diffrn_measured_fraction_theta_full 0.999
_diffrn_measured_fraction_theta_max 0.997
_diffrn_measurement_device_type 'Bruker APEX-II CCD'
_diffrn_measurement_method '\f and \w scans'
_diffrn_radiation_type MoK\a
_diffrn_radiation_wavelength 0.71073
_diffrn_reflns_av_R_equivalents 0.0574
_diffrn_reflns_av_unetI/netI 0.0361
_diffrn_reflns_Laue_measured_fraction_full 0.999
_diffrn_reflns_Laue_measured_fraction_max 0.997
_diffrn_reflns_limit_h_max 14
_diffrn_reflns_limit_h_min -14
_diffrn_reflns_limit_k_max 8
_diffrn_reflns_limit_k_min -8
_diffrn_reflns_limit_l_max 16
_diffrn_reflns_limit_l_min -16
_diffrn_reflns_number 12126
_diffrn_reflns_point_group_measured_fraction_full 0.999
_diffrn_reflns_point_group_measured_fraction_max 0.997
_diffrn_reflns_theta_full 25.242
_diffrn_reflns_theta_max 29.780
_diffrn_reflns_theta_min 2.983
_diffrn_source_current 1.0
_diffrn_source_power 0.05
_diffrn_source_voltage 50.0
_diffrn_standards_number 0
_exptl_absorpt_coefficient_mu 0.138
_exptl_absorpt_correction_T_max 0.7459
_exptl_absorpt_correction_T_min 0.6840
_exptl_absorpt_correction_type multi-scan
_exptl_absorpt_process_details Blessings,1995
_exptl_crystal_colour 'metallic brownish yellow'
_exptl_crystal_colour_lustre metallic
_exptl_crystal_colour_modifier brownish
_exptl_crystal_colour_primary yellow
_exptl_crystal_density_diffrn 1.739
_exptl_crystal_description irregular
_exptl_crystal_F_000 400
_exptl_crystal_size_max 0.35
_exptl_crystal_size_mid 0.3
_exptl_crystal_size_min 0.25
_refine_diff_density_max 0.515
_refine_diff_density_min -0.295
_refine_diff_density_rms 0.064
_refine_ls_extinction_method none
_refine_ls_goodness_of_fit_ref 1.058
_refine_ls_hydrogen_treatment mixed
_refine_ls_matrix_type full
_refine_ls_number_parameters 133
_refine_ls_number_reflns 2119
_refine_ls_number_restraints 0
_refine_ls_restrained_S_all 1.058
_refine_ls_R_factor_all 0.0564
_refine_ls_R_factor_gt 0.0435
_refine_ls_shift/su_max 0.000
_refine_ls_shift/su_mean 0.000
_refine_ls_structure_factor_coef Fsqd
_refine_ls_weighting_details 'w=1/[\s^2^(Fo^2^)+(0.0418P)^2^+0.6186P] where P=(Fo^2^+2Fc^2^)/3'
_refine_ls_weighting_scheme calc
_refine_ls_wR_factor_gt 0.1039
_refine_ls_wR_factor_ref 0.1118
_reflns_Friedel_coverage 0.000
_reflns_number_gt 1740
_reflns_number_total 2119
_reflns_threshold_expression 'I > 2\s(I)'
_cod_data_source_file d2dt03814e2.cif
_cod_data_source_block 28julc
_cod_depositor_comments 'Adding full bibliography for 7712010--7712013.cif.'
_cod_original_cell_volume 745.3(3)
_cod_database_code 7712011
_shelx_shelxl_version_number 2018/3
_shelx_space_group_comment
;
The symmetry employed for this shelxl refinement is uniquely defined
by the following loop, which should always be used as a source of
symmetry information in preference to the above space-group names.
They are only intended as comments.
;
_olex2_refinement_description
;
1. Fixed Uiso
 At 1.2 times of:
  All N(H) groups, All N(H,H) groups
 At 1.5 times of:
  All O(H) groups
2.a Rotating group:
 N12(H12A)
2.b X=CH2 refined with riding coordinates:
 N10(H10A,H10B)
2.c Idealised tetrahedral OH refined as rotating group:
 O14(H14)
;
_olex2_submission_special_instructions 'No special instructions were received'

loop_
_space_group_symop_operation_xyz
'x, y, z'
'-x+1/2, y+1/2, -z+1/2'
'-x, -y, -z'
'x-1/2, -y-1/2, z-1/2'

loop_
_atom_site_label
_atom_site_type_symbol
_atom_site_fract_x
_atom_site_fract_y
_atom_site_fract_z
_atom_site_U_iso_or_equiv
_atom_site_adp_type
_atom_site_occupancy
_atom_site_site_symmetry_order
_atom_site_calc_flag
_atom_site_refinement_flags_posn
_atom_site_refinement_flags_adp
_atom_site_refinement_flags_occupancy
_atom_site_disorder_assembly
_atom_site_disorder_group
O14 O 0.90400(12) 0.54836(19) 0.31390(10) 0.0201(3) Uani 1 1 d . . . . .
H14 H 0.933755 0.657075 0.288512 0.030 Uiso 1 1 calc R U . . .
N5 N 0.72727(12) 0.3621(2) 0.60078(10) 0.0117(2) Uani 1 1 d . . . . .
N4 N 0.65205(12) 0.4122(2) 0.66983(10) 0.0110(2) Uani 1 1 d . . . . .
N8 N 0.56096(12) 0.7469(2) 0.57831(10) 0.0119(3) Uani 1 1 d . . . . .
N1 N 0.51487(12) 0.5815(2) 0.74419(11) 0.0133(3) Uani 1 1 d . . . . .
N12 N 0.85953(14) 0.2534(2) 0.45057(12) 0.0173(3) Uani 1 1 d . . . . .
H12A H 0.916997 0.249524 0.412013 0.021 Uiso 1 1 d R U . . .
N10 N 0.63259(13) 0.8627(2) 0.42760(11) 0.0145(3) Uani 1 1 d . . . . .
H10A H 0.580711 0.975500 0.419981 0.017 Uiso 1 1 calc R U . . .
H10B H 0.680959 0.846197 0.382074 0.017 Uiso 1 1 calc R U . . .
N3 N 0.64494(13) 0.2857(2) 0.76102(10) 0.0139(3) Uani 1 1 d . . . . .
N13 N 0.82196(13) 0.6209(2) 0.37885(11) 0.0164(3) Uani 1 1 d . . . . .
N2 N 0.56256(13) 0.3921(2) 0.80392(11) 0.0147(3) Uani 1 1 d . . . . .
C11 C 0.80691(14) 0.4612(2) 0.44587(12) 0.0123(3) Uani 1 1 d . . . . .
C7 C 0.63799(14) 0.7147(2) 0.50929(12) 0.0113(3) Uani 1 1 d . . . . .
C6 C 0.72327(13) 0.5126(2) 0.52175(12) 0.0109(3) Uani 1 1 d . . . . .
C9 C 0.57300(14) 0.5936(2) 0.66064(12) 0.0109(3) Uani 1 1 d . . . . .
H12B H 0.860(2) 0.173(4) 0.5062(19) 0.027(6) Uiso 1 1 d . . . . .

loop_
_atom_site_aniso_label
_atom_site_aniso_U_11
_atom_site_aniso_U_22
_atom_site_aniso_U_33
_atom_site_aniso_U_23
_atom_site_aniso_U_13
_atom_site_aniso_U_12
O14 0.0258(6) 0.0178(6) 0.0227(6) 0.0000(5) 0.0171(5) -0.0002(5)
N5 0.0113(6) 0.0127(6) 0.0118(5) -0.0008(4) 0.0044(4) 0.0001(4)
N4 0.0114(5) 0.0112(5) 0.0112(5) 0.0014(4) 0.0045(4) 0.0007(4)
N8 0.0119(6) 0.0113(5) 0.0126(6) 0.0008(4) 0.0037(5) 0.0006(4)
N1 0.0143(6) 0.0138(6) 0.0125(6) 0.0004(4) 0.0049(5) 0.0003(5)
N12 0.0228(7) 0.0146(6) 0.0187(6) 0.0024(5) 0.0127(5) 0.0046(5)
N10 0.0164(6) 0.0132(6) 0.0158(6) 0.0030(5) 0.0077(5) 0.0030(5)
N3 0.0153(6) 0.0153(6) 0.0121(6) 0.0034(5) 0.0052(5) 0.0005(5)
N13 0.0191(6) 0.0177(6) 0.0155(6) -0.0008(5) 0.0098(5) -0.0005(5)
N2 0.0157(6) 0.0155(6) 0.0139(6) 0.0011(5) 0.0057(5) 0.0005(5)
C11 0.0109(6) 0.0136(7) 0.0122(6) -0.0012(5) 0.0030(5) -0.0008(5)
C7 0.0111(6) 0.0105(6) 0.0116(6) -0.0008(5) 0.0019(5) -0.0008(5)
C6 0.0105(6) 0.0109(6) 0.0107(6) -0.0010(5) 0.0020(5) -0.0009(5)
C9 0.0102(6) 0.0109(6) 0.0113(6) -0.0017(5) 0.0025(5) -0.0010(5)

loop_
_atom_type_symbol
_atom_type_description
_atom_type_scat_dispersion_real
_atom_type_scat_dispersion_imag
_atom_type_scat_source
C C 0.0033 0.0016 'International Tables Vol C Tables 4.2.6.8 and 6.1.1.4'
H H 0.0000 0.0000 'International Tables Vol C Tables 4.2.6.8 and 6.1.1.4'
N N 0.0061 0.0033 'International Tables Vol C Tables 4.2.6.8 and 6.1.1.4'
O O 0.0106 0.0060 'International Tables Vol C Tables 4.2.6.8 and 6.1.1.4'

loop_
_geom_angle_atom_site_label_1
_geom_angle_atom_site_label_2
_geom_angle_atom_site_label_3
_geom_angle
_geom_angle_site_symmetry_1
_geom_angle_site_symmetry_3
_geom_angle_publ_flag
N13 O14 H14 109.5 . . ?
C6 N5 N4 113.76(12) . . ?
N5 N4 N3 124.25(12) . . ?
N5 N4 C9 125.97(12) . . ?
C9 N4 N3 109.78(12) . . ?
C9 N8 C7 115.06(12) . . ?
C9 N1 N2 105.70(12) . . ?
H12A N12 H12B 125.5 . . ?
C11 N12 H12A 110.2 . . ?
C11 N12 H12B 118.4(15) . . ?
H10A N10 H10B 120.0 . . ?
C7 N10 H10A 120.0 . . ?
C7 N10 H10B 120.0 . . ?
N2 N3 N4 104.52(12) . . ?
C11 N13 O14 109.46(12) . . ?
N3 N2 N1 112.50(12) . . ?
N12 C11 C6 118.35(13) . . ?
N13 C11 N12 125.49(14) . . ?
N13 C11 C6 116.15(13) . . ?
N8 C7 C6 120.75(13) . . ?
N10 C7 N8 118.03(13) . . ?
N10 C7 C6 121.18(13) . . ?
N5 C6 C11 114.42(13) . . ?
N5 C6 C7 121.76(13) . . ?
C11 C6 C7 123.80(12) . . ?
N8 C9 N4 122.55(13) . . ?
N1 C9 N4 107.50(12) . . ?
N1 C9 N8 129.94(13) . . ?

loop_
_geom_bond_atom_site_label_1
_geom_bond_atom_site_label_2
_geom_bond_distance
_geom_bond_site_symmetry_2
_geom_bond_publ_flag
O14 H14 0.8200 . ?
O14 N13 1.3988(17) . ?
N5 N4 1.3449(17) . ?
N5 C6 1.3105(18) . ?
N4 N3 1.3640(17) . ?
N4 C9 1.3578(18) . ?
N8 C7 1.3399(19) . ?
N8 C9 1.3395(18) . ?
N1 N2 1.3664(18) . ?
N1 C9 1.3311(19) . ?
N12 H12A 0.8677 . ?
N12 C11 1.3574(19) . ?
N12 H12B 0.83(2) . ?
N10 H10A 0.8600 . ?
N10 H10B 0.8600 . ?
N10 C7 1.3217(18) . ?
N3 N2 1.3030(18) . ?
N13 C11 1.2953(19) . ?
C11 C6 1.481(2) . ?
C7 C6 1.494(2) . ?

loop_
_geom_torsion_atom_site_label_1
_geom_torsion_atom_site_label_2
_geom_torsion_atom_site_label_3
_geom_torsion_atom_site_label_4
_geom_torsion
_geom_torsion_site_symmetry_1
_geom_torsion_site_symmetry_2
_geom_torsion_site_symmetry_3
_geom_torsion_site_symmetry_4
_geom_torsion_publ_flag
O14 N13 C11 N12 -1.6(2) . . . . ?
O14 N13 C11 C6 179.34(12) . . . . ?
N5 N4 N3 N2 179.88(13) . . . . ?
N5 N4 C9 N8 0.3(2) . . . . ?
N5 N4 C9 N1 179.54(13) . . . . ?
N4 N5 C6 C11 179.28(12) . . . . ?
N4 N5 C6 C7 -2.18(19) . . . . ?
N4 N3 N2 N1 0.47(16) . . . . ?
N8 C7 C6 N5 -0.9(2) . . . . ?
N8 C7 C6 C11 177.48(13) . . . . ?
N12 C11 C6 N5 11.48(19) . . . . ?
N12 C11 C6 C7 -167.03(13) . . . . ?
N10 C7 C6 N5 -178.45(13) . . . . ?
N10 C7 C6 C11 0.0(2) . . . . ?
N3 N4 C9 N8 179.99(13) . . . . ?
N3 N4 C9 N1 -0.75(16) . . . . ?
N13 C11 C6 N5 -169.39(13) . . . . ?
N13 C11 C6 C7 12.1(2) . . . . ?
N2 N1 C9 N4 0.99(15) . . . . ?
N2 N1 C9 N8 -179.82(14) . . . . ?
C7 N8 C9 N4 -3.4(2) . . . . ?
C7 N8 C9 N1 177.47(14) . . . . ?
C6 N5 N4 N3 -177.07(13) . . . . ?
C6 N5 N4 C9 2.6(2) . . . . ?
C9 N4 N3 N2 0.17(15) . . . . ?
C9 N8 C7 N10 -178.72(13) . . . . ?
C9 N8 C7 C6 3.67(19) . . . . ?
C9 N1 N2 N3 -0.94(16) . . . . ?
